data_7048944
loop_
_publ_author_name
'Campillo, David'
'Bel\'io, \'Ursula'
'Mart\'in, Antonio'

_publ_section_title
;
 New Pt\\rightarrow M (M = Ag or Tl) complexes based on anionic
 cyclometalated Pt(ii) complexes.
;
_journal_issue 10
_journal_name_full 'Dalton transactions (Cambridge, England : 2003)'
_journal_page_first 3270
_journal_page_last 3283
_journal_paper_doi 10.1039/c9dt00121b
_journal_volume 48
_journal_year 2019
_chemical_formula_moiety 'C22 H15 N2 Pt S Tl'
_chemical_formula_sum 'C22 H15 N2 Pt S Tl'
_chemical_formula_weight 738.88
_space_group_crystal_system orthorhombic
_space_group_IT_number 19
_space_group_name_Hall 'P 2ac 2ab'
_space_group_name_H-M_alt 'P 21 21 21'
_symmetry_space_group_name_Hall 'P 2ac 2ab'
_symmetry_space_group_name_H-M 'P 21 21 21'
_atom_sites_solution_hydrogens geom
_audit_creation_method SHELXL-2016/4
_audit_update_record
;
2018-11-06 deposited with the CCDC.
2019-02-08 downloaded from the CCDC.
;
_cell_angle_alpha 90
_cell_angle_beta 90
_cell_angle_gamma 90
_cell_formula_units_Z 12
_cell_length_a 10.8874(2)
_cell_length_b 22.7857(6)
_cell_length_c 23.2532(5)
_cell_measurement_reflns_used 9878
_cell_measurement_temperature 100(2)
_cell_measurement_theta_max 31.1780
_cell_measurement_theta_min 3.3330
_cell_volume 5768.6(2)
_computing_cell_refinement 'CrysAlisPro 1.171.38.41r (Rigaku OD, 2015)'
_computing_data_collection 'CrysAlisPro 1.171.38.41r (Rigaku OD, 2015)'
_computing_data_reduction 'CrysAlisPro 1.171.38.41r (Rigaku OD, 2015)'
_computing_structure_refinement 'SHELXL-2016/4 (Sheldrick, 2016)'
_diffrn_ambient_temperature 100(2)
_diffrn_detector_area_resol_mean 16.0655
_diffrn_measured_fraction_theta_full 0.997
_diffrn_measured_fraction_theta_max 0.918
_diffrn_measurement_details
;
List of Runs (angles in degrees, time in seconds):

  # Type    Start    End  Width  t~exp~   \w     \q     \k     \f   Frames
#--------------------------------------------------------------------------
  1  \w     -6.00  92.00   1.00  110.00    --   22.76  77.00   0.00   98
  2  \w     -6.00  90.00   1.00  110.00    --   22.76  77.00-180.00   96
  3  \w      3.00  63.00   1.00  110.00    --   22.76  77.00 -60.00   60
;
_diffrn_measurement_device_type 'Xcalibur, Sapphire3'
_diffrn_measurement_method '\w scans'
_diffrn_orient_matrix_type 'CrysAlisPro convention (1999,Acta A55,543-557)'
_diffrn_orient_matrix_UB_11 0.0289853000
_diffrn_orient_matrix_UB_12 0.0265496000
_diffrn_orient_matrix_UB_13 -0.0083643000
_diffrn_orient_matrix_UB_21 0.0196216000
_diffrn_orient_matrix_UB_22 0.0045640000
_diffrn_orient_matrix_UB_23 0.0287446000
_diffrn_orient_matrix_UB_31 0.0549503000
_diffrn_orient_matrix_UB_32 -0.0155997000
_diffrn_orient_matrix_UB_33 -0.0058488000
_diffrn_radiation_type MoK\a
_diffrn_radiation_wavelength 0.71073
_diffrn_reflns_av_R_equivalents 0.0709
_diffrn_reflns_av_unetI/netI 0.1052
_diffrn_reflns_Laue_measured_fraction_full 0.997
_diffrn_reflns_Laue_measured_fraction_max 0.918
_diffrn_reflns_limit_h_max 8
_diffrn_reflns_limit_h_min -15
_diffrn_reflns_limit_k_max 30
_diffrn_reflns_limit_k_min -30
_diffrn_reflns_limit_l_max 33
_diffrn_reflns_limit_l_min -26
_diffrn_reflns_number 35383
_diffrn_reflns_point_group_measured_fraction_full 0.997
_diffrn_reflns_point_group_measured_fraction_max 0.870
_diffrn_reflns_theta_full 25.000
_diffrn_reflns_theta_max 31.235
_diffrn_reflns_theta_min 3.179
_diffrn_source 'fine-focus sealed X-ray tube'
_exptl_absorpt_coefficient_mu 15.754
_exptl_absorpt_correction_T_max 1.00000
_exptl_absorpt_correction_T_min 0.18508
_exptl_absorpt_correction_type multi-scan
_exptl_absorpt_process_details
;
CrysAlisPro 1.171.38.41r (Rigaku Oxford Diffraction, 2015)
Empirical absorption correction using spherical harmonics,
 implemented in SCALE3 ABSPACK scaling algorithm.
;
_exptl_crystal_colour 'translucent dark green'
_exptl_crystal_density_diffrn 2.552
_exptl_crystal_description trapezoid
_exptl_crystal_F_000 4032
_exptl_crystal_size_max 0.330
_exptl_crystal_size_mid 0.160
_exptl_crystal_size_min 0.130
_refine_diff_density_max 2.613
_refine_diff_density_min -3.057
_refine_diff_density_rms 0.350
_refine_ls_abs_structure_details
;
 Flack x determined using 4339 quotients [(I+)-(I-)]/[(I+)+(I-)]
 (Parsons, Flack and Wagner, Acta Cryst. B69 (2013) 249-259).
;
_refine_ls_abs_structure_Flack -0.023(11)
_refine_ls_extinction_method none
_refine_ls_goodness_of_fit_ref 1.012
_refine_ls_hydrogen_treatment constr
_refine_ls_matrix_type full
_refine_ls_number_parameters 730
_refine_ls_number_reflns 16324
_refine_ls_number_restraints 60
_refine_ls_restrained_S_all 1.012
_refine_ls_R_factor_all 0.0796
_refine_ls_R_factor_gt 0.0553
_refine_ls_shift/su_max 0.002
_refine_ls_shift/su_mean 0.000
_refine_ls_structure_factor_coef Fsqd
_refine_ls_weighting_details 'w=1/[\s^2^(Fo^2^)+(0.0400P)^2^] where P=(Fo^2^+2Fc^2^)/3'
_refine_ls_weighting_scheme calc
_refine_ls_wR_factor_gt 0.1015
_refine_ls_wR_factor_ref 0.1142
_reflns_Friedel_coverage 0.740
_reflns_Friedel_fraction_full 0.998
_reflns_Friedel_fraction_max 0.813
_reflns_number_gt 12883
_reflns_number_total 16324
_reflns_threshold_expression 'I > 2\s(I)'
_cod_data_source_file c9dt00121b2.cif
_cod_data_source_block 10'_amt1001
_cod_depositor_comments 'Adding full bibliography for 7048938--7048945.cif.'
_cod_database_code 7048944
_shelx_shelxl_version_number 2016/4
_shelx_space_group_comment
;
The symmetry employed for this shelxl refinement is uniquely defined
by the following loop, which should always be used as a source of
symmetry information in preference to the above space-group names.
They are only intended as comments.
;

loop_
_space_group_symop_operation_xyz
'x, y, z'
'-x+1/2, -y, z+1/2'
'-x, y+1/2, -z+1/2'
'x+1/2, -y+1/2, -z'

loop_
_atom_site_label
_atom_site_type_symbol
_atom_site_fract_x
_atom_site_fract_y
_atom_site_fract_z
_atom_site_U_iso_or_equiv
_atom_site_adp_type
_atom_site_occupancy
_atom_site_site_symmetry_order
_atom_site_calc_flag
_atom_site_refinement_flags_posn
_atom_site_refinement_flags_adp
PT1 Pt 0.12029(6) 0.72278(3) 0.75547(2) 0.01662(14) Uani 1 1 d . .
PT2 Pt 0.54704(6) 0.74097(3) 0.61510(3) 0.01693(14) Uani 1 1 d . .
PT3 Pt 0.42120(5) 0.76193(3) 0.98372(2) 0.01725(14) Uani 1 1 d . .
TL1 Tl -0.11094(6) 0.68342(4) 0.79583(3) 0.02502(16) Uani 1 1 d . .
TL2 Tl 0.36894(6) 0.71741(3) 0.70022(3) 0.02185(15) Uani 1 1 d . .
TL3 Tl 0.66831(6) 0.77247(4) 1.03124(3) 0.02361(17) Uani 1 1 d . .
S1 S 0.2127(4) 0.6839(2) 0.83498(19) 0.0238(10) Uani 1 1 d . .
S2 S 0.6893(4) 0.6840(2) 0.66107(19) 0.0215(9) Uani 1 1 d . .
S3 S 0.3589(4) 0.7550(2) 1.07889(17) 0.0236(10) Uani 1 1 d . .
N1 N 0.0632(11) 0.7645(7) 0.6843(5) 0.018(3) Uani 1 1 d . U
N2 N 0.0315(15) 0.6047(7) 0.8459(6) 0.029(4) Uani 1 1 d . .
N3 N 0.4381(13) 0.7965(6) 0.5721(6) 0.019(3) Uani 1 1 d . U
N4 N 0.5014(13) 0.6236(7) 0.7093(6) 0.020(3) Uani 1 1 d . .
N5 N 0.4750(11) 0.7755(7) 0.9020(5) 0.015(3) Uani 1 1 d . U
N6 N 0.2373(12) 0.6551(7) 1.0533(6) 0.020(3) Uani 1 1 d . .
C1 C 0.0665(15) 0.8241(8) 0.6850(7) 0.021(4) Uani 1 1 d . .
C2 C 0.0432(18) 0.8539(10) 0.6340(8) 0.030(5) Uani 1 1 d . .
H2 H 0.045918 0.895577 0.632798 0.036 Uiso 1 1 calc R U
C3 C 0.0162(19) 0.8222(11) 0.5852(9) 0.036(5) Uani 1 1 d . .
H3 H -0.001763 0.842073 0.550293 0.043 Uiso 1 1 calc R U
C4 C 0.0150(16) 0.7609(10) 0.5868(7) 0.029(4) Uani 1 1 d . .
H4 H -0.003284 0.739760 0.552681 0.034 Uiso 1 1 calc R U
C5 C 0.0396(15) 0.7307(8) 0.6362(6) 0.019(4) Uani 1 1 d . .
C6 C 0.0951(15) 0.8493(9) 0.7411(7) 0.022(4) Uani 1 1 d . .
C7 C 0.1265(16) 0.8076(8) 0.7858(7) 0.023(4) Uani 1 1 d . .
C8 C 0.1510(16) 0.8306(10) 0.8393(8) 0.027(4) Uani 1 1 d . .
H8 H 0.174117 0.804840 0.869606 0.033 Uiso 1 1 calc R U
C9 C 0.1428(17) 0.8902(10) 0.8503(8) 0.032(5) Uani 1 1 d . .
H9 H 0.159261 0.904397 0.887917 0.038 Uiso 1 1 calc R U
C10 C 0.1111(16) 0.9295(8) 0.8076(8) 0.027(4) Uani 1 1 d . .
H10 H 0.104314 0.970189 0.815964 0.033 Uiso 1 1 calc R U
C11 C 0.0891(17) 0.9090(8) 0.7522(9) 0.028(4) Uani 1 1 d . .
H11 H 0.070182 0.935740 0.722135 0.034 Uiso 1 1 calc R U
C12 C 0.0518(17) 0.6678(9) 0.6458(8) 0.027(4) Uani 1 1 d . .
C13 C 0.0913(15) 0.6501(9) 0.7016(8) 0.025(4) Uani 1 1 d . .
C14 C 0.1099(16) 0.5898(8) 0.7102(8) 0.023(4) Uani 1 1 d . .
H14 H 0.138583 0.576164 0.746403 0.028 Uiso 1 1 calc R U
C15 C 0.0869(17) 0.5497(9) 0.6664(8) 0.029(4) Uani 1 1 d . .
H15 H 0.099458 0.509056 0.673442 0.034 Uiso 1 1 calc R U
C16 C 0.0462(19) 0.5675(11) 0.6130(10) 0.042(6) Uani 1 1 d . .
H16 H 0.032253 0.539579 0.583360 0.051 Uiso 1 1 calc R U
C17 C 0.0258(19) 0.6268(11) 0.6031(9) 0.040(6) Uani 1 1 d . .
H17 H -0.005839 0.639427 0.567059 0.049 Uiso 1 1 calc R U
C18 C 0.1455(17) 0.6189(9) 0.8603(7) 0.023(4) Uani 1 1 d . .
C19 C 0.2142(18) 0.5852(10) 0.8994(7) 0.027(5) Uani 1 1 d . .
H19 H 0.293767 0.597476 0.911134 0.032 Uiso 1 1 calc R U
C20 C 0.165(2) 0.5348(9) 0.9200(8) 0.035(5) Uani 1 1 d . .
H20 H 0.211127 0.510529 0.945095 0.042 Uiso 1 1 calc R U
C21 C 0.047(2) 0.5187(9) 0.9048(8) 0.032(5) Uani 1 1 d . U
H21 H 0.011653 0.483696 0.919456 0.038 Uiso 1 1 calc R U
C22 C -0.016(2) 0.5540(9) 0.8683(7) 0.029(5) Uani 1 1 d . .
H22 H -0.097215 0.543030 0.857849 0.035 Uiso 1 1 calc R U
C23 C 0.4539(19) 0.8543(8) 0.5782(7) 0.024(4) Uani 1 1 d . .
C24 C 0.3781(18) 0.8928(9) 0.5473(7) 0.027(4) Uani 1 1 d . .
H24 H 0.388671 0.934049 0.550583 0.032 Uiso 1 1 calc R U
C25 C 0.2893(19) 0.8703(9) 0.5126(8) 0.032(5) Uani 1 1 d . .
H25 H 0.238291 0.896037 0.491117 0.038 Uiso 1 1 calc R U
C26 C 0.2730(18) 0.8119(9) 0.5084(7) 0.027(4) Uani 1 1 d . .
H26 H 0.209121 0.797458 0.484480 0.032 Uiso 1 1 calc R U
C27 C 0.3469(16) 0.7714(8) 0.5382(7) 0.022(4) Uani 1 1 d . .
C28 C 0.5611(16) 0.8681(9) 0.6164(7) 0.023(4) Uani 1 1 d . .
C29 C 0.6278(15) 0.8195(8) 0.6385(6) 0.017(3) Uani 1 1 d . U
C30 C 0.7292(16) 0.8324(10) 0.6716(7) 0.027(5) Uani 1 1 d . .
H30 H 0.777707 0.801093 0.686299 0.032 Uiso 1 1 calc R U
C31 C 0.7621(18) 0.8892(10) 0.6840(8) 0.031(5) Uani 1 1 d . .
H31 H 0.832392 0.896189 0.707229 0.037 Uiso 1 1 calc R U
C32 C 0.696(2) 0.9360(10) 0.6638(8) 0.033(5) Uani 1 1 d . .
H32 H 0.719991 0.974987 0.673275 0.040 Uiso 1 1 calc R U
C33 C 0.5951(18) 0.9259(9) 0.6295(8) 0.028(4) Uani 1 1 d . .
H33 H 0.548731 0.957902 0.614921 0.034 Uiso 1 1 calc R U
C34 C 0.3447(17) 0.7082(8) 0.5398(6) 0.020(4) Uani 1 1 d . .
C35 C 0.4379(16) 0.6795(8) 0.5732(6) 0.018(4) Uani 1 1 d . .
C36 C 0.4415(17) 0.6192(8) 0.5704(7) 0.022(4) Uani 1 1 d . .
H36 H 0.501744 0.598735 0.592087 0.026 Uiso 1 1 calc R U
C37 C 0.3597(17) 0.5872(9) 0.5368(7) 0.025(4) Uani 1 1 d . .
H37 H 0.363684 0.545592 0.536687 0.030 Uiso 1 1 calc R U
C38 C 0.2734(19) 0.6153(9) 0.5038(7) 0.028(5) Uani 1 1 d . .
H38 H 0.219532 0.593026 0.480186 0.034 Uiso 1 1 calc R U
C39 C 0.2643(18) 0.6763(9) 0.5049(7) 0.026(4) Uani 1 1 d . U
H39 H 0.204420 0.695861 0.482174 0.031 Uiso 1 1 calc R U
C40 C 0.6217(15) 0.6227(7) 0.6944(6) 0.016(3) Uani 1 1 d . .
C41 C 0.6948(17) 0.5730(8) 0.7050(8) 0.025(4) Uani 1 1 d . .
H41 H 0.778057 0.572128 0.692830 0.030 Uiso 1 1 calc R U
C42 C 0.645(2) 0.5261(9) 0.7329(8) 0.031(5) Uani 1 1 d . .
H42 H 0.696375 0.493911 0.742904 0.037 Uiso 1 1 calc R U
C43 C 0.5214(19) 0.5245(9) 0.7470(8) 0.027(4) Uani 1 1 d . .
H43 H 0.484449 0.490713 0.763546 0.032 Uiso 1 1 calc R U
C44 C 0.4546(16) 0.5753(8) 0.7356(7) 0.023(4) Uani 1 1 d . .
H44 H 0.370798 0.576157 0.746986 0.028 Uiso 1 1 calc R U
C45 C 0.4637(14) 0.8292(8) 0.8801(7) 0.018(3) Uani 1 1 d . .
C46 C 0.5005(16) 0.8392(10) 0.8244(7) 0.027(4) Uani 1 1 d . .
H46 H 0.494798 0.877570 0.808652 0.033 Uiso 1 1 calc R U
C47 C 0.5456(18) 0.7938(10) 0.7911(8) 0.034(5) Uani 1 1 d . .
H47 H 0.568620 0.800054 0.752145 0.041 Uiso 1 1 calc R U
C48 C 0.5562(15) 0.7393(9) 0.8162(7) 0.024(4) Uani 1 1 d . .
H48 H 0.591312 0.708176 0.794622 0.029 Uiso 1 1 calc R U
C49 C 0.5162(14) 0.7282(8) 0.8734(7) 0.019(4) Uani 1 1 d . .
C50 C 0.4134(15) 0.8719(8) 0.9219(7) 0.018(4) Uani 1 1 d . .
C51 C 0.3814(16) 0.8509(8) 0.9767(7) 0.022(4) Uani 1 1 d . U
C52 C 0.3369(16) 0.8910(9) 1.0148(8) 0.026(4) Uani 1 1 d . .
H52 H 0.314337 0.878180 1.052206 0.031 Uiso 1 1 calc R U
C53 C 0.3231(17) 0.9501(9) 1.0010(8) 0.027(4) Uani 1 1 d . .
H53 H 0.290703 0.976389 1.028869 0.032 Uiso 1 1 calc R U
C54 C 0.3555(16) 0.9710(10) 0.9477(8) 0.030(4) Uani 1 1 d . .
H54 H 0.346946 1.011507 0.938835 0.036 Uiso 1 1 calc R U
C55 C 0.4013(15) 0.9319(8) 0.9068(7) 0.022(4) Uani 1 1 d . .
H55 H 0.423976 0.945220 0.869549 0.026 Uiso 1 1 calc R U
C56 C 0.5207(15) 0.6748(9) 0.9051(7) 0.020(4) Uani 1 1 d . .
C57 C 0.4807(15) 0.6779(8) 0.9647(7) 0.021(4) Uani 1 1 d . U
C58 C 0.4893(16) 0.6252(8) 0.9948(8) 0.022(4) Uani 1 1 d . .
H58 H 0.466687 0.625211 1.034213 0.027 Uiso 1 1 calc R U
C59 C 0.5284(16) 0.5732(9) 0.9710(8) 0.025(4) Uani 1 1 d . .
H59 H 0.530257 0.538690 0.993822 0.030 Uiso 1 1 calc R U
C60 C 0.5653(17) 0.5707(9) 0.9135(8) 0.029(4) Uani 1 1 d . .
H60 H 0.594039 0.535024 0.897303 0.034 Uiso 1 1 calc R U
C61 C 0.5592(17) 0.6217(9) 0.8803(8) 0.029(5) Uani 1 1 d . .
H61 H 0.581215 0.620483 0.840782 0.035 Uiso 1 1 calc R U
C62 C 0.3060(14) 0.6842(8) 1.0936(7) 0.018(4) Uani 1 1 d . U
C63 C 0.3290(16) 0.6576(8) 1.1470(7) 0.020(4) Uani 1 1 d . .
H63 H 0.371290 0.678364 1.176367 0.024 Uiso 1 1 calc R U
C64 C 0.2894(16) 0.6007(9) 1.1563(8) 0.026(4) Uani 1 1 d . .
H64 H 0.307038 0.581865 1.191772 0.032 Uiso 1 1 calc R U
C65 C 0.2242(16) 0.5711(8) 1.1143(7) 0.023(4) Uani 1 1 d . U
H65 H 0.196845 0.531964 1.119903 0.027 Uiso 1 1 calc R U
C66 C 0.2004(16) 0.6011(9) 1.0635(7) 0.024(4) Uani 1 1 d . .
H66 H 0.154834 0.581455 1.034497 0.029 Uiso 1 1 calc R U

loop_
_atom_site_aniso_label
_atom_site_aniso_U_11
_atom_site_aniso_U_22
_atom_site_aniso_U_33
_atom_site_aniso_U_23
_atom_site_aniso_U_13
_atom_site_aniso_U_12
PT1 0.0156(3) 0.0181(3) 0.0162(3) 0.0009(3) 0.0000(2) 0.0002(3)
PT2 0.0173(3) 0.0211(4) 0.0124(3) 0.0004(3) 0.0013(2) -0.0004(3)
PT3 0.0138(3) 0.0245(4) 0.0134(3) -0.0003(3) 0.0005(2) -0.0003(3)
TL1 0.0169(3) 0.0354(4) 0.0227(3) -0.0029(3) 0.0002(3) -0.0036(3)
TL2 0.0160(3) 0.0312(4) 0.0184(3) 0.0026(3) 0.0036(2) 0.0023(3)
TL3 0.0142(3) 0.0411(5) 0.0156(3) 0.0026(3) -0.0001(2) 0.0011(3)
S1 0.024(2) 0.025(3) 0.022(2) 0.0085(19) -0.0037(18) -0.003(2)
S2 0.017(2) 0.024(3) 0.024(2) 0.0035(19) 0.0005(17) 0.0028(18)
S3 0.021(2) 0.032(3) 0.0172(19) 0.0000(18) 0.0019(16) -0.002(2)
N1 0.013(5) 0.019(6) 0.024(5) -0.001(5) -0.002(4) -0.004(5)
N2 0.037(10) 0.026(10) 0.024(8) 0.002(7) 0.014(7) 0.002(8)
N3 0.024(5) 0.017(6) 0.016(5) 0.005(4) -0.004(4) 0.002(5)
N4 0.018(7) 0.022(9) 0.020(7) 0.000(6) 0.000(6) -0.002(6)
N5 0.013(5) 0.020(5) 0.014(5) -0.003(4) -0.007(4) 0.001(4)
N6 0.011(7) 0.027(9) 0.021(7) 0.005(6) 0.004(6) -0.001(6)
C1 0.017(8) 0.023(10) 0.022(9) -0.003(7) -0.004(7) 0.004(8)
C2 0.024(10) 0.033(12) 0.034(11) 0.016(9) -0.003(8) 0.003(9)
C3 0.039(12) 0.043(15) 0.026(10) 0.000(10) -0.001(9) 0.012(11)
C4 0.025(9) 0.044(13) 0.017(8) -0.002(9) -0.004(7) -0.003(9)
C5 0.021(8) 0.021(10) 0.016(7) -0.009(7) 0.001(6) 0.007(8)
C6 0.013(8) 0.036(12) 0.018(8) -0.002(8) 0.001(7) 0.001(7)
C7 0.016(8) 0.018(10) 0.034(10) 0.002(7) 0.009(7) 0.000(7)
C8 0.018(9) 0.043(13) 0.020(9) 0.011(8) 0.005(7) 0.003(8)
C9 0.018(10) 0.044(14) 0.033(11) -0.012(10) 0.004(8) -0.005(9)
C10 0.014(8) 0.017(10) 0.051(12) -0.006(8) 0.015(9) -0.002(7)
C11 0.021(9) 0.020(10) 0.044(12) 0.011(9) 0.008(8) 0.012(8)
C12 0.023(10) 0.029(12) 0.029(10) -0.003(8) 0.000(8) -0.008(9)
C13 0.016(8) 0.029(11) 0.030(9) 0.014(8) 0.000(8) -0.007(7)
C14 0.019(9) 0.017(10) 0.034(10) -0.002(8) 0.008(8) 0.001(7)
C15 0.023(10) 0.027(11) 0.036(11) -0.006(9) 0.008(8) 0.004(8)
C16 0.032(11) 0.043(15) 0.051(14) -0.031(12) 0.007(11) -0.001(11)
C17 0.030(11) 0.056(17) 0.036(12) -0.022(11) 0.007(9) 0.000(11)
C18 0.023(10) 0.027(11) 0.020(9) -0.003(8) 0.006(7) 0.002(8)
C19 0.029(10) 0.040(13) 0.012(8) 0.005(8) -0.005(7) 0.006(9)
C20 0.056(14) 0.030(12) 0.019(9) 0.007(8) 0.008(9) 0.002(11)
C21 0.038(7) 0.028(7) 0.030(6) -0.007(5) 0.005(5) -0.001(6)
C22 0.052(13) 0.019(10) 0.016(9) 0.000(7) 0.010(8) -0.008(9)
C23 0.040(11) 0.014(10) 0.018(9) 0.005(7) 0.011(8) 0.003(8)
C24 0.033(11) 0.023(11) 0.024(9) 0.011(8) 0.006(8) 0.004(9)
C25 0.039(12) 0.026(12) 0.031(10) -0.004(9) -0.005(9) 0.008(9)
C26 0.037(11) 0.020(11) 0.023(9) -0.001(8) -0.004(8) -0.003(9)
C27 0.027(9) 0.023(10) 0.016(8) -0.008(7) 0.000(7) 0.003(8)
C28 0.025(9) 0.028(11) 0.017(8) -0.007(7) 0.010(7) -0.005(8)
C29 0.014(5) 0.021(6) 0.017(5) -0.006(5) 0.004(5) 0.001(5)
C30 0.017(9) 0.046(14) 0.016(9) 0.002(8) 0.005(7) -0.009(9)
C31 0.027(10) 0.036(13) 0.029(10) -0.006(9) 0.014(8) -0.016(10)
C32 0.042(12) 0.031(13) 0.026(10) -0.014(9) 0.013(9) -0.013(10)
C33 0.035(11) 0.022(11) 0.028(10) 0.009(8) 0.006(8) -0.003(9)
C34 0.030(10) 0.020(10) 0.010(7) 0.000(6) 0.009(7) -0.002(8)
C35 0.031(9) 0.010(9) 0.013(8) -0.006(6) 0.002(7) 0.003(7)
C36 0.028(10) 0.029(11) 0.008(8) 0.004(7) 0.006(7) -0.003(8)
C37 0.026(10) 0.029(11) 0.021(9) 0.001(8) -0.001(8) -0.014(8)
C38 0.039(12) 0.028(12) 0.017(9) -0.001(8) -0.009(8) -0.003(9)
C39 0.032(6) 0.029(7) 0.018(6) -0.003(5) 0.001(5) -0.005(5)
C40 0.016(8) 0.018(9) 0.015(7) -0.003(6) 0.004(7) 0.008(7)
C41 0.025(9) 0.020(10) 0.031(10) 0.001(8) 0.006(8) 0.007(8)
C42 0.051(13) 0.016(10) 0.027(10) 0.002(8) 0.009(9) 0.014(9)
C43 0.041(12) 0.020(10) 0.019(9) -0.002(8) 0.013(8) -0.001(8)
C44 0.018(8) 0.027(11) 0.025(9) 0.008(8) 0.000(7) -0.016(8)
C45 0.013(8) 0.021(10) 0.019(8) 0.003(7) 0.001(7) 0.005(7)
C46 0.017(9) 0.045(13) 0.020(9) 0.003(9) -0.002(7) -0.002(9)
C47 0.034(11) 0.040(14) 0.029(10) 0.001(9) 0.010(9) -0.013(10)
C48 0.015(8) 0.037(12) 0.020(8) -0.002(8) 0.002(6) -0.009(8)
C49 0.014(8) 0.019(10) 0.023(8) 0.002(7) -0.005(6) -0.002(7)
C50 0.018(8) 0.013(9) 0.022(8) 0.003(7) -0.001(7) -0.009(7)
C51 0.016(6) 0.026(6) 0.024(6) 0.000(5) -0.003(5) -0.006(5)
C52 0.019(9) 0.032(12) 0.026(9) -0.006(8) 0.006(8) -0.006(8)
C53 0.022(10) 0.032(12) 0.025(10) -0.006(8) -0.005(8) -0.010(8)
C54 0.014(9) 0.035(12) 0.040(11) 0.000(9) 0.001(8) -0.006(8)
C55 0.015(8) 0.024(10) 0.026(9) 0.007(7) -0.008(7) 0.003(7)
C56 0.013(8) 0.027(11) 0.021(9) -0.008(7) 0.002(6) -0.002(7)
C57 0.015(6) 0.023(6) 0.025(6) -0.003(5) 0.001(5) -0.003(5)
C58 0.018(9) 0.022(10) 0.027(10) 0.003(8) -0.001(7) 0.003(7)
C59 0.017(9) 0.029(11) 0.028(10) 0.001(8) -0.001(7) 0.003(8)
C60 0.029(10) 0.020(11) 0.036(11) 0.004(8) 0.012(9) 0.003(8)
C61 0.025(10) 0.043(13) 0.019(9) -0.006(8) -0.001(8) -0.006(9)
C62 0.013(5) 0.022(6) 0.020(6) -0.004(5) 0.002(5) 0.001(5)
C63 0.019(9) 0.021(10) 0.020(8) -0.004(7) -0.006(7) -0.002(7)
C64 0.019(9) 0.036(13) 0.025(9) -0.011(8) -0.009(7) 0.006(8)
C65 0.024(6) 0.020(6) 0.024(6) -0.003(5) 0.004(5) 0.007(5)
C66 0.022(9) 0.034(12) 0.016(8) -0.007(8) 0.002(7) 0.006(8)

loop_
_atom_type_symbol
_atom_type_description
_atom_type_scat_dispersion_real
_atom_type_scat_dispersion_imag
_atom_type_scat_source
C C 0.0033 0.0016 'International Tables Vol C Tables 4.2.6.8 and 6.1.1.4'
H H 0.0000 0.0000 'International Tables Vol C Tables 4.2.6.8 and 6.1.1.4'
N N 0.0061 0.0033 'International Tables Vol C Tables 4.2.6.8 and 6.1.1.4'
S S 0.1246 0.1234 'International Tables Vol C Tables 4.2.6.8 and 6.1.1.4'
Pt Pt -1.7033 8.3905 'International Tables Vol C Tables 4.2.6.8 and 6.1.1.4'
Tl Tl -2.8358 9.6688 'International Tables Vol C Tables 4.2.6.8 and 6.1.1.4'

loop_
_geom_angle_atom_site_label_1
_geom_angle_atom_site_label_2
_geom_angle_atom_site_label_3
_geom_angle
_geom_angle_site_symmetry_1
_geom_angle_site_symmetry_3
N1 PT1 C7 81.2(6) . .
N1 PT1 C13 80.5(6) . .
C7 PT1 C13 161.7(7) . .
N1 PT1 S1 171.0(4) . .
C7 PT1 S1 94.2(5) . .
C13 PT1 S1 104.1(5) . .
N1 PT1 TL1 98.5(4) . .
C7 PT1 TL1 102.3(5) . .
C13 PT1 TL1 79.3(5) . .
S1 PT1 TL1 90.03(12) . .
N1 PT1 TL2 86.9(4) . .
C7 PT1 TL2 98.9(5) . .
C13 PT1 TL2 81.2(5) . .
S1 PT1 TL2 86.18(12) . .
TL1 PT1 TL2 158.64(3) . .
N3 PT2 C29 80.6(6) . .
N3 PT2 C35 81.5(6) . .
C29 PT2 C35 161.8(7) . .
N3 PT2 S2 173.6(4) . .
C29 PT2 S2 94.6(5) . .
C35 PT2 S2 102.9(5) . .
N3 PT2 TL2 93.7(4) . .
C29 PT2 TL2 105.8(4) . .
C35 PT2 TL2 78.9(4) . .
S2 PT2 TL2 91.70(11) . .
N5 PT3 C57 81.3(6) . .
N5 PT3 C51 80.6(6) . .
C57 PT3 C51 161.9(7) . .
N5 PT3 S3 175.1(5) . .
C57 PT3 S3 103.5(5) . .
C51 PT3 S3 94.6(5) . .
N5 PT3 TL3 101.9(4) . 4_467
C57 PT3 TL3 91.2(5) . 4_467
C51 PT3 TL3 93.3(5) . 4_467
S3 PT3 TL3 79.49(11) . 4_467
N5 PT3 TL3 94.4(4) . .
C57 PT3 TL3 82.5(5) . .
C51 PT3 TL3 98.1(5) . .
S3 PT3 TL3 85.06(11) . .
TL3 PT3 TL3 161.48(3) 4_467 .
N2 TL1 PT1 80.8(3) . .
N4 TL2 PT2 80.3(3) . .
N4 TL2 PT1 120.1(3) . .
PT2 TL2 PT1 155.90(3) . .
N6 TL3 PT3 79.1(3) 4_567 4_567
N6 TL3 PT3 91.8(3) 4_567 .
PT3 TL3 PT3 144.30(3) 4_567 .
C18 S1 PT1 114.6(6) . .
C40 S2 PT2 111.9(6) . .
C62 S3 PT3 110.2(6) . .
C1 N1 C5 124.8(14) . .
C1 N1 PT1 117.1(11) . .
C5 N1 PT1 117.5(12) . .
C18 N2 C22 117.6(18) . .
C18 N2 TL1 119.7(13) . .
C22 N2 TL1 121.3(13) . .
C23 N3 C27 123.9(16) . .
C23 N3 PT2 119.5(13) . .
C27 N3 PT2 116.6(12) . .
C40 N4 C44 117.7(16) . .
C40 N4 TL2 122.1(12) . .
C44 N4 TL2 119.8(11) . .
C45 N5 C49 125.4(14) . .
C45 N5 PT3 118.3(11) . .
C49 N5 PT3 116.2(12) . .
C66 N6 C62 119.6(15) . .
C66 N6 TL3 128.7(12) . 4_467
C62 N6 TL3 111.0(12) . 4_467
N1 C1 C2 118.3(16) . .
N1 C1 C6 114.1(15) . .
C2 C1 C6 127.6(19) . .
C3 C2 C1 119(2) . .
C2 C3 C4 120.3(19) . .
C5 C4 C3 121.7(18) . .
C4 C5 N1 115.8(17) . .
C4 C5 C12 130.0(16) . .
N1 C5 C12 114.1(14) . .
C11 C6 C7 121.5(16) . .
C11 C6 C1 122.8(17) . .
C7 C6 C1 115.7(17) . .
C8 C7 C6 116.4(17) . .
C8 C7 PT1 132.3(14) . .
C6 C7 PT1 111.3(12) . .
C7 C8 C9 121.7(18) . .
C10 C9 C8 121.3(18) . .
C9 C10 C11 119.4(18) . .
C6 C11 C10 119.6(17) . .
C17 C12 C13 121(2) . .
C17 C12 C5 122.2(18) . .
C13 C12 C5 116.3(17) . .
C14 C13 C12 116.7(18) . .
C14 C13 PT1 131.7(13) . .
C12 C13 PT1 111.5(14) . .
C15 C14 C13 120.9(18) . .
C16 C15 C14 121.6(19) . .
C15 C16 C17 119.2(19) . .
C16 C17 C12 120(2) . .
N2 C18 C19 122.0(19) . .
N2 C18 S1 120.7(15) . .
C19 C18 S1 117.1(15) . .
C20 C19 C18 118.6(19) . .
C19 C20 C21 120(2) . .
C22 C21 C20 118(2) . .
C21 C22 N2 123(2) . .
N3 C23 C24 119.1(19) . .
N3 C23 C28 111.7(16) . .
C24 C23 C28 129.0(18) . .
C25 C24 C23 119(2) . .
C26 C25 C24 121(2) . .
C25 C26 C27 122.5(19) . .
N3 C27 C26 114.8(17) . .
N3 C27 C34 114.1(16) . .
C26 C27 C34 131.2(18) . .
C33 C28 C29 121.2(17) . .
C33 C28 C23 122.2(18) . .
C29 C28 C23 116.6(16) . .
C30 C29 C28 116.5(17) . .
C30 C29 PT2 132.3(15) . .
C28 C29 PT2 111.2(12) . .
C31 C30 C29 122(2) . .
C32 C31 C30 122(2) . .
C31 C32 C33 119(2) . .
C32 C33 C28 119.7(19) . .
C39 C34 C35 121.4(18) . .
C39 C34 C27 121.0(18) . .
C35 C34 C27 117.2(17) . .
C36 C35 C34 116.6(16) . .
C36 C35 PT2 132.8(14) . .
C34 C35 PT2 110.6(12) . .
C35 C36 C37 122.1(18) . .
C38 C37 C36 120.6(19) . .
C37 C38 C39 120.2(18) . .
C38 C39 C34 119.0(19) . .
N4 C40 C41 121.0(16) . .
N4 C40 S2 120.3(13) . .
C41 C40 S2 118.7(13) . .
C42 C41 C40 119.4(17) . .
C41 C42 C43 121.2(18) . .
C42 C43 C44 116.2(17) . .
N4 C44 C43 124.3(16) . .
N5 C45 C46 119.1(17) . .
N5 C45 C50 112.8(14) . .
C46 C45 C50 128.1(17) . .
C45 C46 C47 120(2) . .
C48 C47 C46 117.8(18) . .
C47 C48 C49 122.2(18) . .
N5 C49 C56 116.2(15) . .
N5 C49 C48 114.9(16) . .
C56 C49 C48 128.8(17) . .
C51 C50 C55 121.9(17) . .
C51 C50 C45 117.6(16) . .
C55 C50 C45 120.4(15) . .
C52 C51 C50 116.8(17) . .
C52 C51 PT3 132.6(14) . .
C50 C51 PT3 110.5(13) . .
C51 C52 C53 122.5(18) . .
C54 C53 C52 121.0(19) . .
C53 C54 C55 119(2) . .
C54 C55 C50 118.7(17) . .
C61 C56 C49 122.2(16) . .
C61 C56 C57 121.5(18) . .
C49 C56 C57 116.3(16) . .
C58 C57 C56 114.6(17) . .
C58 C57 PT3 135.3(14) . .
C56 C57 PT3 110.0(13) . .
C59 C58 C57 124.2(18) . .
C58 C59 C60 120.6(18) . .
C61 C60 C59 118.8(19) . .
C60 C61 C56 120.2(18) . .
N6 C62 C63 119.6(17) . .
N6 C62 S3 119.5(13) . .
C63 C62 S3 120.9(13) . .
C64 C63 C62 119.1(16) . .
C63 C64 C65 120.4(18) . .
C64 C65 C66 117.2(19) . .
N6 C66 C65 123.9(17) . .

loop_
_geom_bond_atom_site_label_1
_geom_bond_atom_site_label_2
_geom_bond_distance
_geom_bond_site_symmetry_2
PT1 N1 2.007(13) .
PT1 C7 2.059(18) .
PT1 C13 2.10(2) .
PT1 S1 2.284(4) .
PT1 TL1 2.8324(9) .
PT1 TL2 2.9991(9) .
PT2 N3 2.002(14) .
PT2 C29 2.067(17) .
PT2 C35 2.078(17) .
PT2 S2 2.286(5) .
PT2 TL2 2.8222(9) .
PT3 N5 2.013(12) .
PT3 C57 2.070(19) .
PT3 C51 2.080(19) .
PT3 S3 2.320(4) .
PT3 TL3 2.8839(9) 4_467
PT3 TL3 2.9183(9) .
TL1 N2 2.642(17) .
TL2 N4 2.586(15) .
TL3 N6 2.673(14) 4_567
TL3 PT3 2.8839(9) 4_567
S1 C18 1.76(2) .
S2 C40 1.760(18) .
S3 C62 1.75(2) .
N1 C1 1.36(2) .
N1 C5 1.38(2) .
N2 C18 1.33(2) .
N2 C22 1.37(2) .
N3 C23 1.34(2) .
N3 C27 1.39(2) .
N4 C40 1.35(2) .
N4 C44 1.36(2) .
N5 C45 1.33(2) .
N5 C49 1.34(2) .
N6 C66 1.32(2) .
N6 C62 1.37(2) .
N6 TL3 2.673(14) 4_467
C1 C2 1.39(2) .
C1 C6 1.46(2) .
C2 C3 1.38(3) .
C3 C4 1.40(3) .
C4 C5 1.37(2) .
C5 C12 1.46(3) .
C6 C11 1.39(3) .
C6 C7 1.45(2) .
C7 C8 1.38(2) .
C8 C9 1.39(3) .
C9 C10 1.38(3) .
C10 C11 1.39(3) .
C12 C17 1.39(3) .
C12 C13 1.43(2) .
C13 C14 1.40(3) .
C14 C15 1.39(3) .
C15 C16 1.38(3) .
C16 C17 1.39(3) .
C18 C19 1.40(2) .
C19 C20 1.36(3) .
C20 C21 1.37(3) .
C21 C22 1.36(3) .
C23 C24 1.40(3) .
C23 C28 1.50(3) .
C24 C25 1.36(3) .
C25 C26 1.35(3) .
C26 C27 1.41(2) .
C27 C34 1.44(2) .
C28 C33 1.40(3) .
C28 C29 1.42(2) .
C29 C30 1.38(2) .
C30 C31 1.37(3) .
C31 C32 1.37(3) .
C32 C33 1.38(3) .
C34 C39 1.40(2) .
C34 C35 1.44(2) .
C35 C36 1.38(2) .
C36 C37 1.39(2) .
C37 C38 1.37(3) .
C38 C39 1.39(3) .
C40 C41 1.41(2) .
C41 C42 1.36(3) .
C42 C43 1.39(3) .
C43 C44 1.39(3) .
C45 C46 1.38(2) .
C45 C50 1.48(2) .
C46 C47 1.38(3) .
C47 C48 1.38(3) .
C48 C49 1.42(2) .
C49 C56 1.42(3) .
C50 C51 1.40(2) .
C50 C55 1.42(2) .
C51 C52 1.36(2) .
C52 C53 1.39(3) .
C53 C54 1.37(2) .
C54 C55 1.40(3) .
C56 C61 1.40(3) .
C56 C57 1.45(2) .
C57 C58 1.39(3) .
C58 C59 1.38(2) .
C59 C60 1.40(3) .
C60 C61 1.40(3) .
C62 C63 1.40(2) .
C63 C64 1.38(3) .
C64 C65 1.38(2) .
C65 C66 1.39(2) .
